data_1517766
loop_
_publ_author_name
'Diana V. Aleksanyan'
'Valentina Yu. Aleksenko'
'Yulia V. Nelyubina'
'Andrei A. Vasil-ev'
'Rinat R. Aysin'
'Zinaida S. Klemenkova'
'Vladimir A. Kozlov'
'Pavel V. Petrovskii'
'Irina L. Odinets'

_publ_section_title
;
 Monoanionic salicylaldimine ligands with (thio)phosphoryl pendant arms:
 Synthesis and complexing features
;
_journal_name_full
;
Inorganica Chimica Acta
;
_journal_page_first 167
_journal_page_last 174
_journal_volume 404
_journal_year 2013
_chemical_formula_moiety 'C50 H38 N2 Ni O4 P2, 2(C2 H6 O), 2(H2 O)'
_chemical_formula_sum 'C54 H54 N2 Ni O8 P2'
_chemical_formula_weight 979.64
_space_group_IT_number 2
_symmetry_cell_setting triclinic
_symmetry_space_group_name_Hall '-P 1'
_symmetry_space_group_name_H-M 'P -1'
_atom_sites_solution_hydrogens geom
_atom_sites_solution_primary direct
_atom_sites_solution_secondary difmap
_cell_angle_alpha 61.711(3)
_cell_angle_beta 76.080(2)
_cell_angle_gamma 85.684(2)
_cell_formula_units_Z 1
_cell_length_a 9.4396(9)
_cell_length_b 11.8274(11)
_cell_length_c 12.3009(11)
_cell_measurement_reflns_used 2702
_cell_measurement_temperature 100(2)
_cell_measurement_theta_max 30
_cell_measurement_theta_min 3
_cell_volume 1172.60(19)
_computing_cell_refinement 'APEX2 (Bruker, 2005)'
_computing_data_collection 'APEX2 (Bruker, 2005)'
_computing_data_reduction 'APEX2 (Bruker, 2005)'
_computing_molecular_graphics 'SHELXTL ver. 5.1 (Sheldrick, 1998b)'
_computing_publication_material 'SHELXTL ver. 5.1 (Sheldrick, 1998b)'
_computing_structure_refinement 'SHELXTL ver. 5.1 (Sheldrick, 1998b)'
_computing_structure_solution 'SHELXTL ver. 5.1 (Sheldrick, 1998b)'
_diffrn_ambient_temperature 100(2)
_diffrn_measured_fraction_theta_full 0.998
_diffrn_measured_fraction_theta_max 0.998
_diffrn_measurement_device_type 'Bruker SMART APEX2 CCD area detector'
_diffrn_measurement_method 'phi and omega scans'
_diffrn_radiation_monochromator graphite
_diffrn_radiation_source 'fine-focus sealed tube'
_diffrn_radiation_type MoK\a
_diffrn_radiation_wavelength 0.71073
_diffrn_reflns_av_R_equivalents 0.0519
_diffrn_reflns_av_sigmaI/netI 0.0813
_diffrn_reflns_limit_h_max 12
_diffrn_reflns_limit_h_min -12
_diffrn_reflns_limit_k_max 15
_diffrn_reflns_limit_k_min -15
_diffrn_reflns_limit_l_max 16
_diffrn_reflns_limit_l_min -16
_diffrn_reflns_number 13030
_diffrn_reflns_theta_full 28.00
_diffrn_reflns_theta_max 28.00
_diffrn_reflns_theta_min 1.93
_exptl_absorpt_coefficient_mu 0.541
_exptl_absorpt_correction_T_max 0.949
_exptl_absorpt_correction_T_min 0.922
_exptl_absorpt_correction_type multi-scan
_exptl_absorpt_process_details 'APEX2 (Bruker, 2005)'
_exptl_crystal_colour yellow
_exptl_crystal_density_diffrn 1.387
_exptl_crystal_density_method 'not measured'
_exptl_crystal_description prism
_exptl_crystal_F_000 514
_exptl_crystal_size_max 0.15
_exptl_crystal_size_mid 0.10
_exptl_crystal_size_min 0.10
_refine_diff_density_max 0.563
_refine_diff_density_min -0.505
_refine_diff_density_rms 0.079
_refine_ls_extinction_method none
_refine_ls_goodness_of_fit_ref 1.002
_refine_ls_hydrogen_treatment constr
_refine_ls_matrix_type full
_refine_ls_number_parameters 318
_refine_ls_number_reflns 5662
_refine_ls_number_restraints 2
_refine_ls_restrained_S_all 1.002
_refine_ls_R_factor_all 0.0870
_refine_ls_R_factor_gt 0.0485
_refine_ls_shift/su_max 0.001
_refine_ls_shift/su_mean 0.000
_refine_ls_structure_factor_coef Fsqd
_refine_ls_weighting_details 'calc w=1/[\s^2^(Fo^2^)+(0.0521P)^2^+0.3376P] where P=(Fo^2^+2Fc^2^)/3'
_refine_ls_weighting_scheme calc
_refine_ls_wR_factor_gt 0.1018
_refine_ls_wR_factor_ref 0.1181
_reflns_number_gt 3872
_reflns_number_total 5662
_reflns_threshold_expression I>2/s(I)
_cod_data_source_file ICA-2013-404-167-174-5.cif
_cod_data_source_block 4
_cod_database_code 1517766

loop_
_symmetry_equiv_pos_as_xyz
'x, y, z'
'-x, -y, -z'

loop_
_atom_site_label
_atom_site_type_symbol
_atom_site_fract_x
_atom_site_fract_y
_atom_site_fract_z
_atom_site_U_iso_or_equiv
_atom_site_adp_type
_atom_site_occupancy
_atom_site_symmetry_multiplicity
_atom_site_calc_flag
_atom_site_refinement_flags
_atom_site_disorder_assembly
_atom_site_disorder_group
Ni1 Ni 0.0000 1.0000 0.0000 0.01254(13) Uani 1 2 d S . .
P1 P -0.11112(7) 0.98534(6) 0.26774(6) 0.01336(16) Uani 1 1 d . . .
O1 O -0.16040(19) 0.98504(17) 0.16041(16) 0.0154(4) Uani 1 1 d . . .
O2 O -0.0196(2) 0.81041(16) 0.05586(17) 0.0154(4) Uani 1 1 d . . .
N1 N 0.1550(2) 0.9547(2) 0.1051(2) 0.0146(5) Uani 1 1 d . . .
C1 C 0.1816(3) 1.0422(2) 0.1474(2) 0.0143(5) Uani 1 1 d . . .
C2 C 0.0606(3) 1.0723(2) 0.2199(2) 0.0150(5) Uani 1 1 d . . .
C3 C 0.0787(3) 1.1628(2) 0.2582(2) 0.0173(6) Uani 1 1 d . . .
H3A H -0.0027 1.1845 0.3064 0.021 Uiso 1 1 calc R . .
C4 C 0.2148(3) 1.2214(3) 0.2263(3) 0.0185(6) Uani 1 1 d . . .
H4A H 0.2269 1.2830 0.2526 0.022 Uiso 1 1 calc R . .
C5 C 0.3329(3) 1.1898(3) 0.1562(3) 0.0188(6) Uani 1 1 d . . .
H5A H 0.4262 1.2298 0.1348 0.023 Uiso 1 1 calc R . .
C6 C 0.3170(3) 1.1005(3) 0.1167(2) 0.0171(6) Uani 1 1 d . . .
H6A H 0.3991 1.0795 0.0685 0.021 Uiso 1 1 calc R . .
C7 C 0.0931(3) 0.7388(2) 0.0610(2) 0.0155(6) Uani 1 1 d . . .
C8 C 0.2220(3) 0.7590(2) 0.0916(2) 0.0158(6) Uani 1 1 d . . .
C9 C 0.3367(3) 0.6736(3) 0.0994(3) 0.0196(6) Uani 1 1 d . . .
H9A H 0.4212 0.6871 0.1216 0.024 Uiso 1 1 calc R . .
C10 C 0.3301(3) 0.5719(3) 0.0760(3) 0.0208(6) Uani 1 1 d . . .
H10A H 0.4089 0.5160 0.0811 0.025 Uiso 1 1 calc R . .
C11 C 0.2048(3) 0.5525(3) 0.0445(3) 0.0227(6) Uani 1 1 d . . .
H11A H 0.1992 0.4831 0.0269 0.027 Uiso 1 1 calc R . .
C12 C 0.0889(3) 0.6318(3) 0.0384(3) 0.0193(6) Uani 1 1 d . . .
H12A H 0.0042 0.6146 0.0187 0.023 Uiso 1 1 calc R . .
C13 C 0.2403(3) 0.8603(3) 0.1212(2) 0.0160(6) Uani 1 1 d . . .
H13A H 0.3217 0.8575 0.1551 0.019 Uiso 1 1 calc R . .
C14 C -0.2424(3) 1.0588(3) 0.3436(2) 0.0160(6) Uani 1 1 d . . .
C15 C -0.2682(3) 1.0183(3) 0.4739(3) 0.0187(6) Uani 1 1 d . . .
H15A H -0.2188 0.9472 0.5253 0.022 Uiso 1 1 calc R . .
C16 C -0.3656(3) 1.0816(3) 0.5281(3) 0.0217(6) Uani 1 1 d . . .
H16A H -0.3830 1.0539 0.6165 0.026 Uiso 1 1 calc R . .
C17 C -0.4372(3) 1.1849(3) 0.4532(3) 0.0245(7) Uani 1 1 d . . .
H17A H -0.5032 1.2287 0.4902 0.029 Uiso 1 1 calc R . .
C18 C -0.4132(3) 1.2250(3) 0.3242(3) 0.0238(6) Uani 1 1 d . . .
H18A H -0.4629 1.2961 0.2733 0.029 Uiso 1 1 calc R . .
C19 C -0.3170(3) 1.1619(3) 0.2694(3) 0.0195(6) Uani 1 1 d . . .
H19A H -0.3019 1.1888 0.1812 0.023 Uiso 1 1 calc R . .
C20 C -0.0892(3) 0.8258(3) 0.3891(2) 0.0154(5) Uani 1 1 d . . .
C21 C 0.0227(3) 0.7981(3) 0.4525(3) 0.0211(6) Uani 1 1 d . . .
H21A H 0.0942 0.8632 0.4286 0.025 Uiso 1 1 calc R . .
C22 C 0.0304(3) 0.6752(3) 0.5507(3) 0.0235(6) Uani 1 1 d . . .
H22A H 0.1081 0.6561 0.5927 0.028 Uiso 1 1 calc R . .
C23 C -0.0752(3) 0.5810(3) 0.5872(3) 0.0251(7) Uani 1 1 d . . .
H23A H -0.0719 0.4981 0.6563 0.030 Uiso 1 1 calc R . .
C24 C -0.1859(3) 0.6077(3) 0.5230(3) 0.0252(7) Uani 1 1 d . . .
H24A H -0.2573 0.5425 0.5470 0.030 Uiso 1 1 calc R . .
C25 C -0.1924(3) 0.7297(3) 0.4235(3) 0.0230(6) Uani 1 1 d . . .
H25A H -0.2674 0.7475 0.3789 0.028 Uiso 1 1 calc R . .
O1S O -0.2775(4) 0.6776(4) 0.1361(3) 0.0243(7) Uani 0.80 1 d PD A 1
H1SO H -0.1863 0.7292 0.0871 0.029 Uiso 0.80 1 d PR A 1
C1S C -0.2594(4) 0.5637(3) 0.2492(4) 0.0159(8) Uani 0.80 1 d PD A 1
H1SA H -0.2263 0.4937 0.2278 0.019 Uiso 0.80 1 calc PR A 1
H1SB H -0.1834 0.5817 0.2828 0.019 Uiso 0.80 1 calc PR A 1
C2S C -0.3938(9) 0.5232(12) 0.3446(10) 0.0345(16) Uani 0.80 1 d PD A 1
H2SA H -0.3792 0.4449 0.4197 0.052 Uiso 0.80 1 calc PR A 1
H2SB H -0.4692 0.5058 0.3113 0.052 Uiso 0.80 1 calc PR A 1
H2SC H -0.4247 0.5913 0.3681 0.052 Uiso 0.80 1 calc PR A 1
O1W O -0.4351(3) 0.8662(2) 0.1985(2) 0.0230(5) Uani 0.80 1 d P B 1
H1WB H -0.4154 0.7815 0.2261 0.028 Uiso 0.80 1 d PR B 1
H1WA H -0.3399 0.9059 0.1943 0.028 Uiso 0.80 1 d PR B 1
O1X O -0.292(2) 0.6905(17) 0.1704(14) 0.0243(7) Uani 0.20 1 d PD C 2
C1X C -0.3069(18) 0.5515(16) 0.2340(17) 0.0159(8) Uani 0.20 1 d PD C 2
H1XA H -0.3260 0.5217 0.1758 0.019 Uiso 0.20 1 calc PR C 2
H1XB H -0.2157 0.5141 0.2599 0.019 Uiso 0.20 1 calc PR C 2
C2X C -0.421(5) 0.513(6) 0.339(4) 0.0345(16) Uani 0.20 1 d PD C 2
H2XA H -0.3971 0.4341 0.4084 0.052 Uiso 0.20 1 calc PR C 2
H2XB H -0.5090 0.4968 0.3182 0.052 Uiso 0.20 1 calc PR C 2
H2XC H -0.4384 0.5807 0.3642 0.052 Uiso 0.20 1 calc PR C 2
O1W' O -0.4678(10) 0.7505(10) 0.2849(10) 0.0230(5) Uani 0.20 1 d P D 2

loop_
_atom_site_aniso_label
_atom_site_aniso_U_11
_atom_site_aniso_U_22
_atom_site_aniso_U_33
_atom_site_aniso_U_23
_atom_site_aniso_U_13
_atom_site_aniso_U_12
Ni1 0.0143(3) 0.0117(3) 0.0104(2) -0.0043(2) -0.00285(19) 0.00109(19)
P1 0.0147(4) 0.0138(3) 0.0111(3) -0.0059(3) -0.0021(3) 0.0006(3)
O1 0.0155(9) 0.0172(10) 0.0124(9) -0.0069(8) -0.0013(7) -0.0003(8)
O2 0.0156(10) 0.0129(9) 0.0150(9) -0.0046(8) -0.0035(8) 0.0018(7)
N1 0.0150(11) 0.0146(11) 0.0125(11) -0.0058(9) -0.0023(9) 0.0022(9)
C1 0.0158(13) 0.0131(13) 0.0116(12) -0.0035(11) -0.0047(11) 0.0024(10)
C2 0.0179(14) 0.0148(13) 0.0106(12) -0.0038(11) -0.0053(11) 0.0015(11)
C3 0.0230(15) 0.0158(14) 0.0122(13) -0.0059(11) -0.0042(11) 0.0016(11)
C4 0.0260(16) 0.0131(13) 0.0166(14) -0.0064(11) -0.0056(12) -0.0025(11)
C5 0.0172(14) 0.0204(14) 0.0159(13) -0.0054(12) -0.0041(11) -0.0042(11)
C6 0.0169(14) 0.0190(14) 0.0129(13) -0.0056(11) -0.0038(11) 0.0021(11)
C7 0.0183(14) 0.0126(13) 0.0091(12) -0.0012(11) -0.0001(11) 0.0004(11)
C8 0.0190(14) 0.0139(13) 0.0106(12) -0.0042(11) -0.0007(11) 0.0022(11)
C9 0.0182(14) 0.0194(14) 0.0167(14) -0.0059(12) -0.0030(11) 0.0039(11)
C10 0.0249(16) 0.0143(14) 0.0191(14) -0.0062(12) -0.0027(12) 0.0054(12)
C11 0.0329(17) 0.0128(14) 0.0199(15) -0.0082(12) -0.0008(13) 0.0008(12)
C12 0.0206(15) 0.0169(14) 0.0181(14) -0.0073(12) -0.0023(12) -0.0008(11)
C13 0.0138(13) 0.0203(14) 0.0115(13) -0.0062(11) -0.0016(11) 0.0010(11)
C14 0.0160(13) 0.0166(13) 0.0152(13) -0.0079(11) -0.0009(11) -0.0043(11)
C15 0.0203(15) 0.0208(14) 0.0156(13) -0.0086(12) -0.0047(11) 0.0003(12)
C16 0.0217(15) 0.0279(16) 0.0150(14) -0.0118(13) 0.0019(12) -0.0045(12)
C17 0.0205(15) 0.0287(17) 0.0279(16) -0.0183(14) -0.0005(13) -0.0004(13)
C18 0.0234(16) 0.0207(15) 0.0290(16) -0.0130(13) -0.0079(13) 0.0067(12)
C19 0.0202(15) 0.0193(14) 0.0171(14) -0.0070(12) -0.0046(12) 0.0009(12)
C20 0.0175(14) 0.0167(13) 0.0114(12) -0.0075(11) -0.0009(11) 0.0020(11)
C21 0.0267(16) 0.0181(14) 0.0186(14) -0.0081(12) -0.0061(12) -0.0001(12)
C22 0.0351(18) 0.0196(15) 0.0172(14) -0.0077(12) -0.0125(13) 0.0078(13)
C23 0.0356(18) 0.0171(14) 0.0156(14) -0.0053(12) -0.0005(13) 0.0053(13)
C24 0.0244(16) 0.0136(14) 0.0280(16) -0.0039(13) -0.0018(13) -0.0019(12)
C25 0.0193(15) 0.0192(15) 0.0235(15) -0.0053(13) -0.0031(12) 0.0007(12)
O1S 0.0257(15) 0.0268(15) 0.0158(19) -0.0075(13) -0.0022(15) 0.0008(11)
C1S 0.019(2) 0.0110(15) 0.0207(18) -0.0063(13) -0.0145(16) 0.0067(16)
C2S 0.044(4) 0.022(3) 0.038(2) -0.0098(18) -0.017(3) -0.006(3)
O1W 0.0119(12) 0.0292(14) 0.0341(14) -0.0186(12) -0.0082(11) 0.0013(10)
O1X 0.0257(15) 0.0268(15) 0.0158(19) -0.0075(13) -0.0022(15) 0.0008(11)
C1X 0.019(2) 0.0110(15) 0.0207(18) -0.0063(13) -0.0145(16) 0.0067(16)
C2X 0.044(4) 0.022(3) 0.038(2) -0.0098(18) -0.017(3) -0.006(3)
O1W' 0.0119(12) 0.0292(14) 0.0341(14) -0.0186(12) -0.0082(11) 0.0013(10)

loop_
_atom_type_symbol
_atom_type_description
_atom_type_scat_dispersion_real
_atom_type_scat_dispersion_imag
_atom_type_scat_source
C C 0.0033 0.0016 'International Tables Vol C Tables 4.2.6.8 and 6.1.1.4'
H H 0.0000 0.0000 'International Tables Vol C Tables 4.2.6.8 and 6.1.1.4'
N N 0.0061 0.0033 'International Tables Vol C Tables 4.2.6.8 and 6.1.1.4'
O O 0.0106 0.0060 'International Tables Vol C Tables 4.2.6.8 and 6.1.1.4'
P P 0.1023 0.0942 'International Tables Vol C Tables 4.2.6.8 and 6.1.1.4'
Ni Ni 0.3393 1.1124 'International Tables Vol C Tables 4.2.6.8 and 6.1.1.4'

loop_
_geom_angle_atom_site_label_1
_geom_angle_atom_site_label_2
_geom_angle_atom_site_label_3
_geom_angle
_geom_angle_site_symmetry_1
_geom_angle_site_symmetry_3
O2 Ni1 O2 180.0 . 2_575
O2 Ni1 N1 87.04(8) . .
O2 Ni1 N1 92.96(8) 2_575 .
O2 Ni1 N1 92.96(8) . 2_575
O2 Ni1 N1 87.04(8) 2_575 2_575
N1 Ni1 N1 180.0 . 2_575
O2 Ni1 O1 92.71(7) . .
O2 Ni1 O1 87.29(7) 2_575 .
N1 Ni1 O1 88.85(8) . .
N1 Ni1 O1 91.15(8) 2_575 .
O2 Ni1 O1 87.29(7) . 2_575
O2 Ni1 O1 92.71(7) 2_575 2_575
N1 Ni1 O1 91.15(8) . 2_575
N1 Ni1 O1 88.85(8) 2_575 2_575
O1 Ni1 O1 180.0 . 2_575
O1 P1 C14 110.52(12) . .
O1 P1 C2 114.14(11) . .
C14 P1 C2 106.25(12) . .
O1 P1 C20 112.79(11) . .
C14 P1 C20 106.74(12) . .
C2 P1 C20 105.90(12) . .
P1 O1 Ni1 118.63(10) . .
C7 O2 Ni1 122.33(16) . .
C13 N1 C1 118.5(2) . .
C13 N1 Ni1 123.36(19) . .
C1 N1 Ni1 117.60(16) . .
C6 C1 C2 120.0(2) . .
C6 C1 N1 123.2(2) . .
C2 C1 N1 116.7(2) . .
C3 C2 C1 119.3(3) . .
C3 C2 P1 122.1(2) . .
C1 C2 P1 118.6(2) . .
C4 C3 C2 120.3(3) . .
C4 C3 H3A 119.9 . .
C2 C3 H3A 119.9 . .
C5 C4 C3 119.8(3) . .
C5 C4 H4A 120.1 . .
C3 C4 H4A 120.1 . .
C4 C5 C6 120.8(3) . .
C4 C5 H5A 119.6 . .
C6 C5 H5A 119.6 . .
C1 C6 C5 119.8(3) . .
C1 C6 H6A 120.1 . .
C5 C6 H6A 120.1 . .
O2 C7 C8 123.6(2) . .
O2 C7 C12 119.5(2) . .
C8 C7 C12 116.8(2) . .
C9 C8 C7 119.7(2) . .
C9 C8 C13 117.0(2) . .
C7 C8 C13 123.2(2) . .
C10 C9 C8 122.2(3) . .
C10 C9 H9A 118.9 . .
C8 C9 H9A 118.9 . .
C9 C10 C11 118.3(3) . .
C9 C10 H10A 120.8 . .
C11 C10 H10A 120.8 . .
C12 C11 C10 121.4(3) . .
C12 C11 H11A 119.3 . .
C10 C11 H11A 119.3 . .
C11 C12 C7 121.5(3) . .
C11 C12 H12A 119.2 . .
C7 C12 H12A 119.2 . .
N1 C13 C8 125.2(3) . .
N1 C13 H13A 117.4 . .
C8 C13 H13A 117.4 . .
C19 C14 C15 119.4(3) . .
C19 C14 P1 118.7(2) . .
C15 C14 P1 121.9(2) . .
C16 C15 C14 120.2(3) . .
C16 C15 H15A 119.9 . .
C14 C15 H15A 119.9 . .
C17 C16 C15 119.8(3) . .
C17 C16 H16A 120.1 . .
C15 C16 H16A 120.1 . .
C16 C17 C18 120.3(3) . .
C16 C17 H17A 119.8 . .
C18 C17 H17A 119.8 . .
C19 C18 C17 120.3(3) . .
C19 C18 H18A 119.9 . .
C17 C18 H18A 119.9 . .
C18 C19 C14 119.9(3) . .
C18 C19 H19A 120.0 . .
C14 C19 H19A 120.0 . .
C21 C20 C25 119.6(2) . .
C21 C20 P1 122.2(2) . .
C25 C20 P1 118.2(2) . .
C20 C21 C22 120.2(3) . .
C20 C21 H21A 119.9 . .
C22 C21 H21A 119.9 . .
C23 C22 C21 120.0(3) . .
C23 C22 H22A 120.0 . .
C21 C22 H22A 120.0 . .
C22 C23 C24 120.0(3) . .
C22 C23 H23A 120.0 . .
C24 C23 H23A 120.0 . .
C23 C24 C25 120.1(3) . .
C23 C24 H24A 120.0 . .
C25 C24 H24A 120.0 . .
C20 C25 C24 120.1(3) . .
C20 C25 H25A 120.0 . .
C24 C25 H25A 120.0 . .
C1S O1S H1SO 112.6 . .
C2S C1S O1S 111.0(6) . .
C2S C1S H1SA 109.4 . .
O1S C1S H1SA 109.4 . .
C2S C1S H1SB 109.4 . .
O1S C1S H1SB 109.4 . .
H1SA C1S H1SB 108.0 . .
H1WB O1W H1WA 103.0 . .
C1X O1X H1SO 111.9 . .
C2X C1X O1X 108(3) . .
C2X C1X H1XA 110.0 . .
O1X C1X H1XA 110.0 . .
C2X C1X H1XB 110.0 . .
O1X C1X H1XB 110.0 . .
H1XA C1X H1XB 108.4 . .
C1X C2X H2XA 109.5 . .
C1X C2X H2XB 109.5 . .
H2XA C2X H2XB 109.5 . .
C1X C2X H2XC 109.5 . .
H2XA C2X H2XC 109.5 . .
H2XB C2X H2XC 109.5 . .

loop_
_geom_bond_atom_site_label_1
_geom_bond_atom_site_label_2
_geom_bond_distance
_geom_bond_site_symmetry_2
Ni1 O2 2.0188(17) .
Ni1 O2 2.0188(17) 2_575
Ni1 N1 2.058(2) .
Ni1 N1 2.058(2) 2_575
Ni1 O1 2.1188(17) .
Ni1 O1 2.1188(17) 2_575
P1 O1 1.5032(19) .
P1 C14 1.792(3) .
P1 C2 1.802(3) .
P1 C20 1.803(3) .
O2 C7 1.304(3) .
N1 C13 1.291(3) .
N1 C1 1.420(3) .
C1 C6 1.380(4) .
C1 C2 1.406(4) .
C2 C3 1.394(4) .
C3 C4 1.385(4) .
C3 H3A 0.9500 .
C4 C5 1.380(4) .
C4 H4A 0.9500 .
C5 C6 1.386(4) .
C5 H5A 0.9500 .
C6 H6A 0.9500 .
C7 C8 1.424(4) .
C7 C12 1.424(4) .
C8 C9 1.412(4) .
C8 C13 1.440(4) .
C9 C10 1.372(4) .
C9 H9A 0.9500 .
C10 C11 1.395(4) .
C10 H10A 0.9500 .
C11 C12 1.379(4) .
C11 H11A 0.9500 .
C12 H12A 0.9500 .
C13 H13A 0.9500 .
C14 C19 1.393(4) .
C14 C15 1.399(4) .
C15 C16 1.387(4) .
C15 H15A 0.9500 .
C16 C17 1.381(4) .
C16 H16A 0.9500 .
C17 C18 1.386(4) .
C17 H17A 0.9500 .
C18 C19 1.385(4) .
C18 H18A 0.9500 .
C19 H19A 0.9500 .
C20 C21 1.390(4) .
C20 C25 1.390(4) .
C21 C22 1.393(4) .
C21 H21A 0.9500 .
C22 C23 1.383(4) .
C22 H22A 0.9500 .
C23 C24 1.388(4) .
C23 H23A 0.9500 .
C24 C25 1.390(4) .
C24 H24A 0.9500 .
C25 H25A 0.9500 .
O1S C1S 1.443(5) .
O1S H1SO 0.9781 .
C1S C2S 1.435(9) .
C1S H1SA 0.9900 .
C1S H1SB 0.9900 .
C2S H2SA 0.9800 .
C2S H2SB 0.9800 .
C2S H2SC 0.9800 .
O1W H1WB 0.9130 .
O1W H1WA 1.0243 .
O1X C1X 1.45(2) .
O1X H1SO 1.1758 .
C1X C2X 1.37(4) .
C1X H1XA 0.9900 .
C1X H1XB 0.9900 .
C2X H2XA 0.9800 .
C2X H2XB 0.9800 .
C2X H2XC 0.9800 .
O1W' H1WB 0.7117 .

loop_
_geom_hbond_atom_site_label_D
_geom_hbond_atom_site_label_H
_geom_hbond_atom_site_label_A
_geom_hbond_site_symmetry_A
_geom_hbond_distance_DH
_geom_hbond_distance_HA
_geom_hbond_distance_DA
_geom_hbond_angle_DHA
O1S H1SO O2 1_555 0.98 1.77 2.705(5) 159
O1W H1WB O1S 1_555 0.91 2.19 2.890(5) 133
O1W H1WA O1 1_555 1.02 1.86 2.874(3) 171

loop_
_geom_torsion_atom_site_label_1
_geom_torsion_atom_site_label_2
_geom_torsion_atom_site_label_3
_geom_torsion_atom_site_label_4
_geom_torsion
_geom_torsion_site_symmetry_1
C14 P1 O1 Ni1 148.11(12) .
C2 P1 O1 Ni1 28.43(15) .
C20 P1 O1 Ni1 -92.49(13) .
O2 Ni1 O1 P1 102.60(12) .
O2 Ni1 O1 P1 -77.40(12) 2_575
N1 Ni1 O1 P1 15.62(12) .
N1 Ni1 O1 P1 -164.38(12) 2_575
N1 Ni1 O2 C7 -41.34(19) .
N1 Ni1 O2 C7 138.66(19) 2_575
O1 Ni1 O2 C7 -130.05(19) .
O1 Ni1 O2 C7 49.95(19) 2_575
O2 Ni1 N1 C13 31.8(2) .
O2 Ni1 N1 C13 -148.2(2) 2_575
O1 Ni1 N1 C13 124.6(2) .
O1 Ni1 N1 C13 -55.4(2) 2_575
O2 Ni1 N1 C1 -156.80(18) .
O2 Ni1 N1 C1 23.20(18) 2_575
O1 Ni1 N1 C1 -64.03(18) .
O1 Ni1 N1 C1 115.97(18) 2_575
C13 N1 C1 C6 50.4(4) .
Ni1 N1 C1 C6 -121.4(2) .
C13 N1 C1 C2 -132.1(3) .
Ni1 N1 C1 C2 56.1(3) .
C6 C1 C2 C3 1.0(4) .
N1 C1 C2 C3 -176.6(2) .
C6 C1 C2 P1 -175.51(19) .
N1 C1 C2 P1 6.9(3) .
O1 P1 C2 C3 131.1(2) .
C14 P1 C2 C3 9.1(2) .
C20 P1 C2 C3 -104.2(2) .
O1 P1 C2 C1 -52.4(2) .
C14 P1 C2 C1 -174.5(2) .
C20 P1 C2 C1 72.3(2) .
C1 C2 C3 C4 -0.7(4) .
P1 C2 C3 C4 175.7(2) .
C2 C3 C4 C5 0.1(4) .
C3 C4 C5 C6 0.3(4) .
C2 C1 C6 C5 -0.7(4) .
N1 C1 C6 C5 176.7(2) .
C4 C5 C6 C1 0.0(4) .
Ni1 O2 C7 C8 32.8(3) .
Ni1 O2 C7 C12 -148.96(19) .
O2 C7 C8 C9 177.7(2) .
C12 C7 C8 C9 -0.6(4) .
O2 C7 C8 C13 0.5(4) .
C12 C7 C8 C13 -177.8(2) .
C7 C8 C9 C10 1.3(4) .
C13 C8 C9 C10 178.6(3) .
C8 C9 C10 C11 -0.5(4) .
C9 C10 C11 C12 -0.9(4) .
C10 C11 C12 C7 1.5(4) .
O2 C7 C12 C11 -179.1(2) .
C8 C7 C12 C11 -0.7(4) .
C1 N1 C13 C8 175.5(2) .
Ni1 N1 C13 C8 -13.2(4) .
C9 C8 C13 N1 171.7(2) .
C7 C8 C13 N1 -11.0(4) .
O1 P1 C14 C19 -35.4(2) .
C2 P1 C14 C19 88.9(2) .
C20 P1 C14 C19 -158.4(2) .
O1 P1 C14 C15 146.8(2) .
C2 P1 C14 C15 -88.9(2) .
C20 P1 C14 C15 23.8(3) .
C19 C14 C15 C16 -0.9(4) .
P1 C14 C15 C16 176.9(2) .
C14 C15 C16 C17 0.0(4) .
C15 C16 C17 C18 0.5(4) .
C16 C17 C18 C19 0.0(5) .
C17 C18 C19 C14 -0.9(4) .
C15 C14 C19 C18 1.4(4) .
P1 C14 C19 C18 -176.5(2) .
O1 P1 C20 C21 142.6(2) .
C14 P1 C20 C21 -95.8(2) .
C2 P1 C20 C21 17.1(3) .
O1 P1 C20 C25 -40.4(2) .
C14 P1 C20 C25 81.2(2) .
C2 P1 C20 C25 -165.9(2) .
C25 C20 C21 C22 -0.8(4) .
P1 C20 C21 C22 176.2(2) .
C20 C21 C22 C23 -1.3(4) .
C21 C22 C23 C24 2.3(4) .
C22 C23 C24 C25 -1.2(4) .
C21 C20 C25 C24 1.8(4) .
P1 C20 C25 C24 -175.3(2) .
C23 C24 C25 C20 -0.9(4) .
